data_4089401
loop_
_publ_author_name
'Wu, Siquan'
'Li, Xiaoyan'
'Xiong, Zichang'
'Xu, Wengang'
'Lu, Yunqiang'
'Sun, Hongjian'

_publ_section_title
;
 Synthesis and Reactivity of Silyl Iron, Cobalt, and Nickel Complexes
 Bearing a [PSiP]-Pincer Ligand via Si--H Bond Activation
;
_journal_issue 11
_journal_name_full Organometallics
_journal_page_first 3227
_journal_paper_doi 10.1021/om400047j
_journal_volume 32
_journal_year 2013
_chemical_formula_moiety 'C40 H40 Br Ni P3 Si'
_chemical_formula_sum 'C40 H40 Br Ni P3 Si'
_chemical_formula_weight 780.34
_space_group_IT_number 14
_space_group_name_Hall '-P 2ybc'
_space_group_name_H-M_alt 'P 1 21/c 1'
_symmetry_cell_setting monoclinic
_symmetry_space_group_name_H-M 'P 1 21/c 1'
_atom_sites_solution_hydrogens geom
_atom_sites_solution_primary direct
_atom_sites_solution_secondary difmap
_audit_creation_method SHELXL-97
_cell_angle_alpha 90.00
_cell_angle_beta 99.15(3)
_cell_angle_gamma 90.00
_cell_formula_units_Z 4
_cell_length_a 16.702(3)
_cell_length_b 10.165(2)
_cell_length_c 23.057(5)
_cell_measurement_temperature 293(2)
_cell_volume 3864.7(14)
_computing_cell_refinement 'Bruker XSCANS'
_computing_data_collection 'Bruker XSCANS'
_computing_data_reduction 'Bruker SHELXTL'
_computing_molecular_graphics 'Bruker SHELXTL'
_computing_publication_material 'Bruker SHELXTL'
_computing_structure_refinement 'SHELXL-97 (Sheldrick, 1997)'
_computing_structure_solution 'SHELXS-97 (Sheldrick, 1990)'
_diffrn_ambient_temperature 293(2)
_diffrn_measured_fraction_theta_full 0.990
_diffrn_measured_fraction_theta_max 0.990
_diffrn_measurement_device_type 'Bruker P4'
_diffrn_measurement_method '\w scans'
_diffrn_radiation_monochromator graphite
_diffrn_radiation_source 'fine-focus sealed tube'
_diffrn_radiation_type MoK\a
_diffrn_radiation_wavelength 0.71073
_diffrn_reflns_av_R_equivalents 0.0965
_diffrn_reflns_av_sigmaI/netI 0.1182
_diffrn_reflns_limit_h_max 19
_diffrn_reflns_limit_h_min -19
_diffrn_reflns_limit_k_max 11
_diffrn_reflns_limit_k_min -12
_diffrn_reflns_limit_l_max 13
_diffrn_reflns_limit_l_min -27
_diffrn_reflns_number 17947
_diffrn_reflns_theta_full 25.00
_diffrn_reflns_theta_max 25.00
_diffrn_reflns_theta_min 2.19
_exptl_absorpt_coefficient_mu 1.718
_exptl_absorpt_correction_type none
_exptl_crystal_density_diffrn 1.341
_exptl_crystal_density_method 'not measured'
_exptl_crystal_F_000 1608
_exptl_crystal_size_max 0.25
_exptl_crystal_size_mid 0.23
_exptl_crystal_size_min 0.21
_refine_diff_density_max 1.364
_refine_diff_density_min -0.794
_refine_diff_density_rms 0.116
_refine_ls_extinction_method none
_refine_ls_goodness_of_fit_ref 0.966
_refine_ls_hydrogen_treatment mixed
_refine_ls_matrix_type full
_refine_ls_number_parameters 419
_refine_ls_number_reflns 6745
_refine_ls_number_restraints 0
_refine_ls_restrained_S_all 0.966
_refine_ls_R_factor_all 0.1286
_refine_ls_R_factor_gt 0.0680
_refine_ls_shift/su_max 0.000
_refine_ls_shift/su_mean 0.000
_refine_ls_structure_factor_coef Fsqd
_refine_ls_weighting_details 'calc w=1/[\s^2^(Fo^2^)+(0.1018P)^2^+0.0000P] where P=(Fo^2^+2Fc^2^)/3'
_refine_ls_weighting_scheme calc
_refine_ls_wR_factor_gt 0.1571
_refine_ls_wR_factor_ref 0.1981
_reflns_number_gt 3718
_reflns_number_total 6745
_reflns_threshold_expression >2sigma(I)
_cod_data_source_file om400047j_si_002.cif
_cod_data_source_block complex4
_cod_depositor_comments
;
The following automatic conversions were performed:

data item '_symmetry_cell_setting' value 'Monoclinic' was changed to
'monoclinic' in accordance with the
/home/saulius/struct/COD-crude-data/automatic-downloads/DataCite-retrospective/ACS/depositions/lib/dictionaries/cif_core.dic
dictionary named 'cif_core.dic' version 2.4.2 last updated on
2011-04-26.

Automatic conversion script
Id: cif_fix_values 6909 2019-04-08 15:41:33Z antanas 
;
_cod_original_cell_volume 3864.6(13)
_cod_original_sg_symbol_H-M 'P2(1)/c  '
_cod_database_code 4089401

loop_
_symmetry_equiv_pos_as_xyz
'x, y, z'
'-x, y+1/2, -z+1/2'
'-x, -y, -z'
'x, -y-1/2, z-1/2'

loop_
_atom_site_label
_atom_site_type_symbol
_atom_site_fract_x
_atom_site_fract_y
_atom_site_fract_z
_atom_site_U_iso_or_equiv
_atom_site_adp_type
_atom_site_occupancy
_atom_site_symmetry_multiplicity
_atom_site_calc_flag
_atom_site_refinement_flags
Br1 Br 0.21009(5) 0.61893(8) 0.21549(4) 0.0655(3) Uani 1 1 d .
C1 C 0.4047(5) 0.7108(7) 0.2476(3) 0.064(2) Uani 1 1 d .
H1A H 0.4579 0.7458 0.2606 0.096 Uiso 1 1 calc R
H1B H 0.4092 0.6246 0.2315 0.096 Uiso 1 1 calc R
H1C H 0.3757 0.7055 0.2803 0.096 Uiso 1 1 calc R
C2 C 0.4274(4) 0.8670(6) 0.1425(3) 0.0415(16) Uani 1 1 d .
C3 C 0.4978(4) 0.9429(7) 0.1596(4) 0.0559(19) Uani 1 1 d .
H3 H 0.5074 0.9783 0.1973 0.067 Uiso 1 1 calc R
C4 C 0.5520(4) 0.9658(7) 0.1226(4) 0.062(2) Uani 1 1 d .
H4 H 0.5985 1.0150 0.1352 0.074 Uiso 1 1 calc R
C5 C 0.5379(4) 0.9163(7) 0.0668(4) 0.058(2) Uani 1 1 d .
H5 H 0.5748 0.9335 0.0414 0.070 Uiso 1 1 calc R
C6 C 0.4701(4) 0.8412(6) 0.0473(3) 0.0525(18) Uani 1 1 d .
H6 H 0.4608 0.8092 0.0090 0.063 Uiso 1 1 calc R
C7 C 0.4159(3) 0.8142(6) 0.0859(3) 0.0389(15) Uani 1 1 d .
C8 C 0.3215(4) 0.9808(6) 0.2236(3) 0.0459(16) Uani 1 1 d .
C9 C 0.2533(4) 1.0461(6) 0.1947(3) 0.0494(17) Uani 1 1 d .
C10 C 0.2320(5) 1.1709(7) 0.2148(4) 0.067(2) Uani 1 1 d .
H10 H 0.1859 1.2136 0.1959 0.080 Uiso 1 1 calc R
C11 C 0.2789(5) 1.2291(8) 0.2620(4) 0.072(2) Uani 1 1 d .
H11 H 0.2649 1.3118 0.2744 0.087 Uiso 1 1 calc R
C12 C 0.3466(5) 1.1666(7) 0.2910(3) 0.066(2) Uani 1 1 d .
H12 H 0.3781 1.2071 0.3229 0.079 Uiso 1 1 calc R
C13 C 0.3677(4) 1.0432(7) 0.2728(3) 0.0548(18) Uani 1 1 d .
H13 H 0.4130 1.0008 0.2931 0.066 Uiso 1 1 calc R
C14 C 0.1997(4) 1.0508(6) 0.0682(3) 0.0511(18) Uani 1 1 d .
C15 C 0.2706(5) 1.1205(7) 0.0643(4) 0.061(2) Uani 1 1 d .
H15 H 0.3115 1.1248 0.0967 0.073 Uiso 1 1 calc R
C16 C 0.2810(6) 1.1838(8) 0.0124(4) 0.078(2) Uani 1 1 d .
H16 H 0.3283 1.2308 0.0106 0.093 Uiso 1 1 calc R
C17 C 0.2215(8) 1.1769(9) -0.0361(5) 0.090(3) Uani 1 1 d .
H17 H 0.2288 1.2180 -0.0709 0.108 Uiso 1 1 calc R
C18 C 0.1511(7) 1.1091(10) -0.0330(4) 0.091(3) Uani 1 1 d .
H18 H 0.1103 1.1065 -0.0655 0.110 Uiso 1 1 calc R
C19 C 0.1403(5) 1.0445(8) 0.0182(4) 0.071(2) Uani 1 1 d .
H19 H 0.0931 0.9966 0.0192 0.085 Uiso 1 1 calc R
C20 C 0.0904(4) 0.9915(8) 0.1507(3) 0.060(2) Uani 1 1 d .
C21 C 0.0433(5) 1.0994(9) 0.1279(4) 0.081(3) Uani 1 1 d .
H21 H 0.0605 1.1516 0.0991 0.097 Uiso 1 1 calc R
C22 C -0.0282(6) 1.1291(12) 0.1476(5) 0.106(4) Uani 1 1 d .
H22 H -0.0586 1.2020 0.1329 0.127 Uiso 1 1 calc R
C23 C -0.0538(6) 1.0503(15) 0.1888(5) 0.118(4) Uani 1 1 d .
H23 H -0.1027 1.0697 0.2013 0.142 Uiso 1 1 calc R
C24 C -0.0106(6) 0.9446(12) 0.2123(5) 0.106(3) Uani 1 1 d .
H24 H -0.0298 0.8931 0.2405 0.128 Uiso 1 1 calc R
C25 C 0.0629(5) 0.9138(9) 0.1936(4) 0.080(3) Uani 1 1 d .
H25 H 0.0933 0.8421 0.2097 0.096 Uiso 1 1 calc R
C26 C 0.0941(5) 0.6870(9) -0.0033(4) 0.082(3) Uani 1 1 d .
H26A H 0.1390 0.6864 -0.0247 0.123 Uiso 1 1 calc R
H26B H 0.0703 0.7732 -0.0053 0.123 Uiso 1 1 calc R
H26C H 0.0543 0.6241 -0.0202 0.123 Uiso 1 1 calc R
C27 C 0.0347(5) 0.6480(9) 0.1024(4) 0.089(3) Uani 1 1 d .
H27A H -0.0037 0.5905 0.0796 0.133 Uiso 1 1 calc R
H27B H 0.0138 0.7361 0.1002 0.133 Uiso 1 1 calc R
H27C H 0.0437 0.6195 0.1426 0.133 Uiso 1 1 calc R
C28 C 0.1458(5) 0.4673(7) 0.0671(4) 0.080(3) Uani 1 1 d .
H28A H 0.1575 0.4291 0.1056 0.120 Uiso 1 1 calc R
H28B H 0.1905 0.4521 0.0465 0.120 Uiso 1 1 calc R
H28C H 0.0977 0.4278 0.0459 0.120 Uiso 1 1 calc R
C29 C 0.3857(3) 0.5418(6) 0.0921(3) 0.0373(14) Uani 1 1 d .
C30 C 0.3606(4) 0.4535(6) 0.1313(3) 0.0477(17) Uani 1 1 d .
H30 H 0.3146 0.4719 0.1480 0.057 Uiso 1 1 calc R
C31 C 0.4034(5) 0.3375(7) 0.1462(3) 0.058(2) Uani 1 1 d .
H31 H 0.3864 0.2799 0.1731 0.070 Uiso 1 1 calc R
C32 C 0.4708(5) 0.3080(7) 0.1212(3) 0.0552(18) Uani 1 1 d .
H32 H 0.4983 0.2291 0.1301 0.066 Uiso 1 1 calc R
C33 C 0.4970(4) 0.3955(7) 0.0832(3) 0.061(2) Uani 1 1 d .
H33 H 0.5432 0.3764 0.0670 0.073 Uiso 1 1 calc R
C34 C 0.4555(4) 0.5124(7) 0.0685(3) 0.0530(18) Uani 1 1 d .
H34 H 0.4743 0.5712 0.0429 0.064 Uiso 1 1 calc R
C35 C 0.2864(4) 0.8060(7) -0.0368(3) 0.0541(18) Uani 1 1 d .
H35 H 0.2931 0.8860 -0.0171 0.065 Uiso 1 1 calc R
C36 C 0.2604(4) 0.8071(9) -0.0974(4) 0.068(2) Uani 1 1 d .
H36 H 0.2492 0.8859 -0.1175 0.082 Uiso 1 1 calc R
C37 C 0.2519(5) 0.6882(11) -0.1267(3) 0.077(3) Uani 1 1 d .
H37 H 0.2362 0.6868 -0.1672 0.093 Uiso 1 1 calc R
C38 C 0.2664(5) 0.5719(10) -0.0965(4) 0.076(2) Uani 1 1 d .
H38 H 0.2584 0.4925 -0.1166 0.092 Uiso 1 1 calc R
C39 C 0.2929(4) 0.5712(7) -0.0364(3) 0.0542(18) Uani 1 1 d .
H39 H 0.3042 0.4917 -0.0168 0.065 Uiso 1 1 calc R
C40 C 0.3027(4) 0.6910(6) -0.0044(3) 0.0422(15) Uani 1 1 d .
Ni1 Ni 0.23678(4) 0.74842(7) 0.12710(3) 0.0389(3) Uani 1 1 d .
P1 P 0.19216(10) 0.95346(17) 0.13457(8) 0.0461(5) Uani 1 1 d .
P2 P 0.33016(10) 0.69769(15) 0.07476(7) 0.0385(4) Uani 1 1 d .
P3 P 0.13006(11) 0.64397(19) 0.07364(10) 0.0560(5) Uani 1 1 d .
Si1 Si 0.34870(10) 0.82120(17) 0.18999(8) 0.0415(4) Uani 1 1 d .

loop_
_atom_site_aniso_label
_atom_site_aniso_U_11
_atom_site_aniso_U_22
_atom_site_aniso_U_33
_atom_site_aniso_U_23
_atom_site_aniso_U_13
_atom_site_aniso_U_12
Br1 0.0754(5) 0.0679(5) 0.0619(6) 0.0124(4) 0.0376(4) -0.0023(4)
C1 0.082(5) 0.052(5) 0.056(5) 0.010(4) 0.002(4) 0.004(4)
C2 0.046(4) 0.029(3) 0.050(5) -0.006(3) 0.010(3) 0.002(3)
C3 0.057(4) 0.040(4) 0.070(5) -0.009(4) 0.007(4) 0.000(3)
C4 0.056(4) 0.036(4) 0.098(7) -0.003(4) 0.028(4) -0.010(3)
C5 0.061(4) 0.046(4) 0.078(6) 0.007(4) 0.041(4) 0.000(4)
C6 0.072(5) 0.043(4) 0.051(5) 0.009(3) 0.033(4) -0.003(3)
C7 0.046(3) 0.029(3) 0.045(4) 0.005(3) 0.019(3) -0.001(3)
C8 0.057(4) 0.045(4) 0.040(4) 0.000(3) 0.022(3) -0.005(3)
C9 0.061(4) 0.043(4) 0.049(4) -0.006(3) 0.023(3) 0.000(3)
C10 0.087(5) 0.050(5) 0.068(6) -0.013(4) 0.026(4) 0.013(4)
C11 0.098(6) 0.045(5) 0.080(6) -0.022(5) 0.034(5) -0.001(4)
C12 0.101(6) 0.050(5) 0.050(5) -0.018(4) 0.023(4) -0.013(4)
C13 0.066(4) 0.050(5) 0.049(5) -0.009(4) 0.011(3) -0.008(4)
C14 0.070(5) 0.033(4) 0.053(5) -0.007(3) 0.015(4) 0.012(3)
C15 0.076(5) 0.048(4) 0.062(5) 0.002(4) 0.022(4) 0.005(4)
C16 0.110(7) 0.045(5) 0.087(7) 0.011(5) 0.044(6) 0.002(5)
C17 0.143(9) 0.063(6) 0.071(7) 0.018(5) 0.041(7) 0.021(6)
C18 0.132(9) 0.076(7) 0.062(7) 0.004(5) 0.002(6) 0.039(6)
C19 0.085(6) 0.056(5) 0.070(6) 0.000(5) 0.008(5) 0.009(4)
C20 0.060(4) 0.066(5) 0.058(5) -0.016(4) 0.022(4) 0.007(4)
C21 0.071(5) 0.088(7) 0.086(7) -0.012(5) 0.022(5) 0.030(5)
C22 0.090(7) 0.145(11) 0.085(8) -0.012(7) 0.025(6) 0.042(7)
C23 0.075(7) 0.191(14) 0.097(9) -0.026(9) 0.037(6) 0.052(8)
C24 0.089(7) 0.141(10) 0.102(9) 0.001(8) 0.053(6) 0.011(7)
C25 0.073(5) 0.088(7) 0.087(7) -0.009(5) 0.038(5) 0.007(5)
C26 0.084(6) 0.080(6) 0.077(6) -0.010(5) 0.000(5) -0.015(5)
C27 0.062(5) 0.098(7) 0.109(8) -0.029(6) 0.024(5) -0.009(5)
C28 0.081(5) 0.053(5) 0.106(7) -0.017(5) 0.014(5) -0.015(4)
C29 0.047(3) 0.027(3) 0.041(4) 0.001(3) 0.016(3) 0.000(3)
C30 0.056(4) 0.036(4) 0.056(5) 0.005(3) 0.023(3) 0.000(3)
C31 0.085(5) 0.036(4) 0.054(5) 0.012(3) 0.012(4) -0.004(4)
C32 0.079(5) 0.034(4) 0.053(5) -0.001(4) 0.012(4) 0.016(4)
C33 0.067(5) 0.058(5) 0.062(5) -0.001(4) 0.025(4) 0.017(4)
C34 0.058(4) 0.041(4) 0.063(5) 0.005(4) 0.018(3) 0.003(3)
C35 0.069(5) 0.052(4) 0.046(5) -0.002(4) 0.022(4) -0.002(4)
C36 0.071(5) 0.077(6) 0.058(6) 0.017(5) 0.016(4) 0.004(4)
C37 0.079(6) 0.122(8) 0.033(5) 0.000(5) 0.013(4) -0.001(5)
C38 0.100(6) 0.082(6) 0.050(5) -0.016(5) 0.020(5) -0.003(5)
C39 0.070(5) 0.048(4) 0.048(5) -0.001(4) 0.021(4) 0.006(4)
C40 0.046(4) 0.041(4) 0.044(4) 0.001(3) 0.021(3) 0.002(3)
Ni1 0.0454(4) 0.0331(5) 0.0418(5) -0.0023(4) 0.0173(3) -0.0012(4)
P1 0.0491(10) 0.0401(10) 0.0522(12) -0.0064(9) 0.0175(8) 0.0055(8)
P2 0.0513(9) 0.0275(8) 0.0405(10) -0.0008(7) 0.0186(7) -0.0001(7)
P3 0.0510(11) 0.0495(11) 0.0690(14) -0.0091(10) 0.0139(9) -0.0070(9)
Si1 0.0492(10) 0.0328(10) 0.0440(11) -0.0004(8) 0.0118(8) 0.0023(8)

loop_
_atom_type_symbol
_atom_type_description
_atom_type_scat_dispersion_real
_atom_type_scat_dispersion_imag
_atom_type_scat_source
C C 0.0033 0.0016 'International Tables Vol C Tables 4.2.6.8 and 6.1.1.4'
H H 0.0000 0.0000 'International Tables Vol C Tables 4.2.6.8 and 6.1.1.4'
Si Si 0.0817 0.0704 'International Tables Vol C Tables 4.2.6.8 and 6.1.1.4'
P P 0.1023 0.0942 'International Tables Vol C Tables 4.2.6.8 and 6.1.1.4'
Br Br -0.2901 2.4595 'International Tables Vol C Tables 4.2.6.8 and 6.1.1.4'
Ni Ni 0.3393 1.1124 'International Tables Vol C Tables 4.2.6.8 and 6.1.1.4'

loop_
_geom_angle_atom_site_label_1
_geom_angle_atom_site_label_2
_geom_angle_atom_site_label_3
_geom_angle
C7 C2 C3 117.2(6)
C7 C2 Si1 116.1(4)
C3 C2 Si1 126.6(5)
C4 C3 C2 121.9(7)
C3 C4 C5 119.7(7)
C4 C5 C6 121.3(6)
C5 C6 C7 118.9(7)
C2 C7 C6 120.9(6)
C2 C7 P2 111.5(4)
C6 C7 P2 127.3(5)
C9 C8 C13 118.0(6)
C9 C8 Si1 116.5(5)
C13 C8 Si1 125.3(5)
C8 C9 C10 119.9(6)
C8 C9 P1 115.4(5)
C10 C9 P1 124.5(6)
C11 C10 C9 120.4(7)
C10 C11 C12 120.7(7)
C11 C12 C13 120.0(7)
C12 C13 C8 121.0(7)
C15 C14 C19 117.9(7)
C15 C14 P1 119.8(5)
C19 C14 P1 121.8(6)
C16 C15 C14 120.9(8)
C17 C16 C15 120.2(9)
C18 C17 C16 119.7(9)
C17 C18 C19 120.8(9)
C18 C19 C14 120.6(9)
C25 C20 C21 118.6(7)
C25 C20 P1 116.3(6)
C21 C20 P1 124.8(7)
C22 C21 C20 120.8(10)
C23 C22 C21 119.1(10)
C24 C23 C22 122.5(9)
C23 C24 C25 119.4(11)
C24 C25 C20 119.6(9)
C30 C29 C34 118.3(6)
C30 C29 P2 120.3(5)
C34 C29 P2 121.4(5)
C29 C30 C31 120.9(6)
C32 C31 C30 120.2(7)
C33 C32 C31 119.5(6)
C32 C33 C34 120.9(7)
C33 C34 C29 120.2(7)
C40 C35 C36 123.2(7)
C37 C36 C35 118.3(8)
C38 C37 C36 120.6(8)
C37 C38 C39 120.9(8)
C38 C39 C40 120.5(7)
C35 C40 C39 116.5(6)
C35 C40 P2 120.4(5)
C39 C40 P2 123.0(5)
P2 Ni1 P1 122.77(7)
P2 Ni1 P3 99.10(7)
P1 Ni1 P3 103.68(7)
P2 Ni1 Si1 81.01(7)
P1 Ni1 Si1 84.18(7)
P3 Ni1 Si1 170.22(8)
P2 Ni1 Br1 123.87(6)
P1 Ni1 Br1 108.72(6)
P3 Ni1 Br1 88.30(7)
Si1 Ni1 Br1 83.62(6)
C20 P1 C14 104.1(3)
C20 P1 C9 99.2(3)
C14 P1 C9 104.3(3)
C20 P1 Ni1 122.9(3)
C14 P1 Ni1 111.7(2)
C9 P1 Ni1 112.6(2)
C40 P2 C7 103.4(3)
C40 P2 C29 102.9(3)
C7 P2 C29 99.7(3)
C40 P2 Ni1 118.6(2)
C7 P2 Ni1 112.2(2)
C29 P2 Ni1 117.5(2)
C27 P3 C28 101.4(4)
C27 P3 C26 100.2(4)
C28 P3 C26 100.7(4)
C27 P3 Ni1 116.7(3)
C28 P3 Ni1 113.3(3)
C26 P3 Ni1 121.5(3)
C1 Si1 C8 110.5(3)
C1 Si1 C2 104.0(3)
C8 Si1 C2 105.1(3)
C1 Si1 Ni1 121.3(2)
C8 Si1 Ni1 108.1(2)
C2 Si1 Ni1 106.5(2)

loop_
_geom_bond_atom_site_label_1
_geom_bond_atom_site_label_2
_geom_bond_distance
Br1 Ni1 2.5246(12)
C1 Si1 1.872(7)
C2 C7 1.396(9)
C2 C3 1.408(8)
C2 Si1 1.898(7)
C3 C4 1.359(10)
C4 C5 1.367(10)
C5 C6 1.380(9)
C6 C7 1.396(8)
C7 P2 1.844(6)
C8 C9 1.393(9)
C8 C13 1.416(9)
C8 Si1 1.885(7)
C9 C10 1.415(9)
C9 P1 1.844(7)
C10 C11 1.370(11)
C11 C12 1.375(11)
C12 C13 1.387(10)
C14 C15 1.396(10)
C14 C19 1.399(10)
C14 P1 1.843(7)
C15 C16 1.392(11)
C16 C17 1.376(13)
C17 C18 1.375(13)
C18 C19 1.386(12)
C20 C25 1.399(11)
C20 C21 1.404(11)
C20 P1 1.838(7)
C21 C22 1.376(12)
C22 C23 1.363(16)
C23 C24 1.358(15)
C24 C25 1.400(12)
C26 P3 1.832(8)
C27 P3 1.821(8)
C28 P3 1.825(8)
C29 C30 1.385(8)
C29 C34 1.396(9)
C29 P2 1.847(6)
C30 C31 1.393(9)
C31 C32 1.377(10)
C32 C33 1.368(10)
C33 C34 1.390(9)
C35 C40 1.390(9)
C35 C36 1.396(10)
C36 C37 1.380(12)
C37 C38 1.375(12)
C38 C39 1.386(10)
C39 C40 1.419(9)
C40 P2 1.812(7)
Ni1 P2 2.1802(19)
Ni1 P1 2.2294(19)
Ni1 P3 2.264(2)
Ni1 Si1 2.298(2)
